data_4064694
loop_
_publ_author_name
'Singh, Vinay K.'
'Bustelo, Emilio'
'de los R\'ios, Isaac'
'Mac\'ias-Arce, Ignacio'
'Puerta, M. Carmen'
'Valerga, Pedro'
'Ortu\~no, Manuel \'Angel'
'Ujaque, Gregori'
'Lled\'os, Agust\'i'

_publ_section_title
;
 Internal Alkyne Isomerization to Vinylidene versus Stable \p-Alkyne:
 Theoretical and Experimental Study on the Divergence of Analogous Cp*Ru
 and TpRu Systems
;
_journal_issue 15
_journal_name_full Organometallics
_journal_page_first 4014
_journal_paper_doi 10.1021/om200273v
_journal_volume 30
_journal_year 2011
_chemical_formula_moiety 'C30 H36 B N7 O P Ru S, C32 H12 B F24'
_chemical_formula_sum 'C62 H48 B2 F24 N7 O P Ru S'
_chemical_formula_weight 1548.79
_chemical_name_systematic
;
{hydrogen-tris(pyrazolyl)borato-\k^3^-N,N',N''}-{2-(diisopropyl-phosphanyl-
mercapto)-pyridine-\k^2^-P,N}-{(2-phenyl-2-methylcarbonyl)-ethenylidene}-
ruthenium(II) tetrakis{3,5-bis(trifluoromethyl)phenyl}borate
;
_space_group_IT_number 2
_symmetry_cell_setting triclinic
_symmetry_Int_Tables_number 2
_symmetry_space_group_name_Hall '-P 1'
_symmetry_space_group_name_H-M 'P -1'
_atom_sites_solution_hydrogens geom
_atom_sites_solution_primary vecmap
_atom_sites_solution_secondary difmap
_audit_creation_method SHELXL-97
_cell_angle_alpha 87.45(3)
_cell_angle_beta 71.52(3)
_cell_angle_gamma 79.53(3)
_cell_formula_units_Z 2
_cell_length_a 11.765(2)
_cell_length_b 16.274(3)
_cell_length_c 18.114(4)
_cell_measurement_reflns_used 7864
_cell_measurement_temperature 100(2)
_cell_measurement_theta_max 27.505
_cell_measurement_theta_min 2.428
_cell_volume 3234.2(13)
_computing_cell_refinement 'SAINT (Bruker, 2001)'
_computing_data_collection 'SMART (Bruker, 2001)'
_computing_data_reduction 'SAINT (Bruker, 2001)'
_computing_molecular_graphics 'ORTEP-3 vers. 1.08 (Farrugia, 2005)'
_computing_publication_material 'SHELXTL (Sheldrick, 2001)'
_computing_structure_refinement 'SHELXTL (Sheldrick, 2001)'
_computing_structure_solution 'SHELXTL (Sheldrick, 2001)'
_diffrn_ambient_temperature 100(2)
_diffrn_measured_fraction_theta_full 0.973
_diffrn_measured_fraction_theta_max 0.973
_diffrn_measurement_device_type 'Bruker SMART APEX CCD area detector'
_diffrn_measurement_method '1700 omega scan frames, 0.3 deg, 10 sec'
_diffrn_radiation_monochromator graphite
_diffrn_radiation_probe x-ray
_diffrn_radiation_type MoK\a
_diffrn_radiation_wavelength 0.71073
_diffrn_reflns_av_R_equivalents 0.0174
_diffrn_reflns_av_sigmaI/netI 0.0275
_diffrn_reflns_limit_h_max 15
_diffrn_reflns_limit_h_min -15
_diffrn_reflns_limit_k_max 20
_diffrn_reflns_limit_k_min -21
_diffrn_reflns_limit_l_max 23
_diffrn_reflns_limit_l_min -21
_diffrn_reflns_number 27453
_diffrn_reflns_theta_full 27.50
_diffrn_reflns_theta_max 27.50
_diffrn_reflns_theta_min 1.75
_diffrn_source 'fine-focus sealed tube'
_diffrn_source_type 'Bruker SMART APEX'
_diffrn_standards_decay_% 0.0021
_diffrn_standards_number 0
_exptl_absorpt_coefficient_mu 0.417
_exptl_absorpt_correction_T_max 0.862
_exptl_absorpt_correction_T_min 0.770
_exptl_absorpt_correction_type multi-scan
_exptl_absorpt_process_details '(SADABS; Sheldrick, 2004)'
_exptl_crystal_colour orange
_exptl_crystal_density_diffrn 1.590
_exptl_crystal_density_method 'not measured'
_exptl_crystal_description block
_exptl_crystal_F_000 1556
_exptl_crystal_size_max 0.62
_exptl_crystal_size_mid 0.54
_exptl_crystal_size_min 0.36
_refine_diff_density_max 0.805
_refine_diff_density_min -0.578
_refine_diff_density_rms 0.066
_refine_ls_extinction_method none
_refine_ls_goodness_of_fit_ref 1.045
_refine_ls_hydrogen_treatment constr
_refine_ls_matrix_type full
_refine_ls_number_parameters 897
_refine_ls_number_reflns 14466
_refine_ls_number_restraints 0
_refine_ls_restrained_S_all 1.045
_refine_ls_R_factor_all 0.0393
_refine_ls_R_factor_gt 0.0371
_refine_ls_shift/su_max 0.002
_refine_ls_shift/su_mean 0.000
_refine_ls_structure_factor_coef Fsqd
_refine_ls_weighting_details 'calc w=1/[\s^2^(Fo^2^)+(0.0435P)^2^+2.9292P] where P=(Fo^2^+2Fc^2^)/3'
_refine_ls_weighting_scheme calc
_refine_ls_wR_factor_gt 0.0906
_refine_ls_wR_factor_ref 0.0922
_reflns_number_gt 13661
_reflns_number_total 14466
_reflns_threshold_expression >2sigma(I)
_cod_data_source_file om200273v_si_002.cif
_cod_data_source_block pv0804
_cod_depositor_comments
;
 Replacing the "\K" substring with the "\k" substring in the
 values of the _chemical_name_common and _chemical_name_systematic
 data items.

 Antanas Vaitkus,
 2017-03-29
;
_cod_original_cell_volume 3234.3(13)
_cod_database_code 4064694

loop_
_symmetry_equiv_pos_as_xyz
'x, y, z'
'-x, -y, -z'

loop_
_atom_site_label
_atom_site_type_symbol
_atom_site_fract_x
_atom_site_fract_y
_atom_site_fract_z
_atom_site_U_iso_or_equiv
_atom_site_adp_type
_atom_site_occupancy
_atom_site_symmetry_multiplicity
_atom_site_calc_flag
_atom_site_refinement_flags
Ru1 Ru -0.018665(13) 0.802927(9) 0.676502(8) 0.01524(5) Uani 1 1 d .
S1 S -0.25460(5) 0.96194(3) 0.76734(3) 0.02373(11) Uani 1 1 d .
P1 P -0.15892(4) 0.84744(3) 0.79396(3) 0.01778(10) Uani 1 1 d .
O1 O 0.25736(15) 0.91595(10) 0.66579(10) 0.0320(4) Uani 1 1 d .
N1 N 0.11693(15) 0.75945(10) 0.56688(9) 0.0188(3) Uani 1 1 d .
N2 N 0.09896(16) 0.69659(11) 0.52677(10) 0.0217(3) Uani 1 1 d .
N3 N -0.02748(15) 0.67692(10) 0.69631(9) 0.0190(3) Uani 1 1 d .
N4 N -0.02870(15) 0.62669(11) 0.63827(10) 0.0213(3) Uani 1 1 d .
N5 N -0.14719(15) 0.80098(10) 0.61083(9) 0.0195(3) Uani 1 1 d .
N6 N -0.12684(16) 0.73378(11) 0.56279(10) 0.0216(3) Uani 1 1 d .
N7 N -0.03618(15) 0.93295(10) 0.65101(9) 0.0186(3) Uani 1 1 d .
C1 C 0.10777(17) 0.79881(12) 0.71353(11) 0.0182(4) Uani 1 1 d .
C2 C 0.21265(17) 0.78975(12) 0.72874(11) 0.0197(4) Uani 1 1 d .
C3 C 0.29346(18) 0.85164(13) 0.69498(12) 0.0234(4) Uani 1 1 d .
C4 C 0.4217(2) 0.83054(16) 0.69722(19) 0.0430(7) Uani 1 1 d .
H4A H 0.4713 0.8671 0.6619 0.064 Uiso 1 1 calc R
H4B H 0.4551 0.7721 0.6809 0.064 Uiso 1 1 calc R
H4C H 0.4225 0.8386 0.7503 0.064 Uiso 1 1 calc R
C5 C 0.24539(17) 0.71647(13) 0.77550(12) 0.0209(4) Uani 1 1 d .
C6 C 0.24889(18) 0.63544(13) 0.75240(12) 0.0230(4) Uani 1 1 d .
H6 H 0.2341 0.6261 0.7051 0.028 Uiso 1 1 calc R
C7 C 0.27393(19) 0.56785(14) 0.79830(13) 0.0276(4) Uani 1 1 d .
H7 H 0.2741 0.5128 0.7829 0.033 Uiso 1 1 calc R
C8 C 0.2986(2) 0.58097(15) 0.86629(14) 0.0305(5) Uani 1 1 d .
H8 H 0.3176 0.5348 0.8969 0.037 Uiso 1 1 calc R
C9 C 0.2955(2) 0.66126(15) 0.88960(14) 0.0329(5) Uani 1 1 d .
H9 H 0.3121 0.6702 0.9364 0.039 Uiso 1 1 calc R
C10 C 0.2683(2) 0.72908(14) 0.84491(13) 0.0277(4) Uani 1 1 d .
H10 H 0.2652 0.7842 0.8616 0.033 Uiso 1 1 calc R
C11 C 0.2038(2) 0.66623(14) 0.47127(12) 0.0271(4) Uani 1 1 d .
H11 H 0.2150 0.6221 0.4357 0.033 Uiso 1 1 calc R
C12 C 0.2921(2) 0.70979(15) 0.47466(13) 0.0292(5) Uani 1 1 d .
H12 H 0.3746 0.7023 0.4424 0.035 Uiso 1 1 calc R
C13 C 0.23405(19) 0.76703(14) 0.53548(12) 0.0243(4) Uani 1 1 d .
H13 H 0.2720 0.8060 0.5524 0.029 Uiso 1 1 calc R
C14 C -0.02725(19) 0.54773(13) 0.66367(13) 0.0258(4) Uani 1 1 d .
H14 H -0.0273 0.5010 0.6340 0.031 Uiso 1 1 calc R
C15 C -0.0257(2) 0.54533(14) 0.73929(13) 0.0269(4) Uani 1 1 d .
H15 H -0.0244 0.4980 0.7718 0.032 Uiso 1 1 calc R
C16 C -0.02632(18) 0.62732(13) 0.75761(12) 0.0227(4) Uani 1 1 d .
H16 H -0.0260 0.6458 0.8065 0.027 Uiso 1 1 calc R
C17 C -0.20550(19) 0.74639(14) 0.52170(12) 0.0257(4) Uani 1 1 d .
H17 H -0.2094 0.7085 0.4845 0.031 Uiso 1 1 calc R
C18 C -0.2792(2) 0.82287(14) 0.54218(13) 0.0266(4) Uani 1 1 d .
H18 H -0.3428 0.8485 0.5225 0.032 Uiso 1 1 calc R
C19 C -0.23983(18) 0.85452(13) 0.59835(12) 0.0220(4) Uani 1 1 d .
H19 H -0.2741 0.9070 0.6242 0.026 Uiso 1 1 calc R
C20 C 0.05160(19) 0.96149(13) 0.59273(12) 0.0231(4) Uani 1 1 d .
H20 H 0.1218 0.9226 0.5659 0.028 Uiso 1 1 calc R
C21 C 0.0448(2) 1.04373(14) 0.57026(13) 0.0279(4) Uani 1 1 d .
H21 H 0.1090 1.0607 0.5291 0.033 Uiso 1 1 calc R
C22 C -0.0571(2) 1.10128(14) 0.60853(14) 0.0305(5) Uani 1 1 d .
H22 H -0.0653 1.1580 0.5931 0.037 Uiso 1 1 calc R
C23 C -0.1466(2) 1.07459(13) 0.66963(13) 0.0269(4) Uani 1 1 d .
H23 H -0.2162 1.1133 0.6978 0.032 Uiso 1 1 calc R
C24 C -0.13413(18) 0.99041(13) 0.68958(11) 0.0206(4) Uani 1 1 d .
C25 C -0.28156(18) 0.78742(14) 0.84059(12) 0.0238(4) Uani 1 1 d .
H25 H -0.2422 0.7337 0.8581 0.029 Uiso 1 1 calc R
C26 C -0.3414(2) 0.76438(16) 0.78287(14) 0.0311(5) Uani 1 1 d .
H26A H -0.4049 0.7320 0.8093 0.047 Uiso 1 1 calc R
H26B H -0.2799 0.7309 0.7401 0.047 Uiso 1 1 calc R
H26C H -0.3778 0.8155 0.7621 0.047 Uiso 1 1 calc R
C27 C -0.3774(2) 0.83046(17) 0.91323(15) 0.0380(6) Uani 1 1 d .
H27A H -0.4175 0.8841 0.8988 0.057 Uiso 1 1 calc R
H27B H -0.3380 0.8400 0.9515 0.057 Uiso 1 1 calc R
H27C H -0.4382 0.7948 0.9358 0.057 Uiso 1 1 calc R
C28 C -0.11217(19) 0.87805(14) 0.87534(12) 0.0234(4) Uani 1 1 d .
H28 H -0.1879 0.9061 0.9154 0.028 Uiso 1 1 calc R
C29 C -0.0267(2) 0.94205(14) 0.85173(13) 0.0278(4) Uani 1 1 d .
H29A H -0.0086 0.9587 0.8975 0.042 Uiso 1 1 calc R
H29B H -0.0660 0.9913 0.8302 0.042 Uiso 1 1 calc R
H29C H 0.0492 0.9171 0.8124 0.042 Uiso 1 1 calc R
C30 C -0.0600(2) 0.80130(15) 0.91399(13) 0.0292(5) Uani 1 1 d .
H30A H 0.0124 0.7702 0.8759 0.044 Uiso 1 1 calc R
H30B H -0.1213 0.7653 0.9331 0.044 Uiso 1 1 calc R
H30C H -0.0378 0.8193 0.9577 0.044 Uiso 1 1 calc R
B1 B -0.0204(2) 0.66150(15) 0.55651(13) 0.0225(4) Uani 1 1 d .
H1 H -0.0207 0.6166 0.5207 0.027 Uiso 1 1 calc R
F1 F 0.02842(12) 0.43653(9) 0.89286(8) 0.0331(3) Uani 1 1 d .
F2 F 0.03285(12) 0.30841(9) 0.92794(9) 0.0345(3) Uani 1 1 d .
F3 F -0.02835(11) 0.40665(10) 1.01473(8) 0.0356(3) Uani 1 1 d .
F4 F 0.27893(17) 0.42817(13) 1.13804(8) 0.0580(5) Uani 1 1 d .
F5 F 0.46535(15) 0.41385(15) 1.07248(11) 0.0755(7) Uani 1 1 d .
F6 F 0.3448(2) 0.52314(11) 1.06302(11) 0.0699(6) Uani 1 1 d .
F7 F 0.52235(13) 0.13195(9) 0.53947(7) 0.0321(3) Uani 1 1 d .
F8 F 0.52530(14) 0.00295(9) 0.57329(8) 0.0380(3) Uani 1 1 d .
F9 F 0.67575(12) 0.06304(9) 0.56794(7) 0.0318(3) Uani 1 1 d .
F10 F 0.27516(17) -0.03256(10) 0.84487(10) 0.0544(5) Uani 1 1 d .
F11 F 0.2347(2) 0.06678(12) 0.92648(9) 0.0683(6) Uani 1 1 d .
F12 F 0.14740(16) 0.07504(14) 0.83957(14) 0.0753(6) Uani 1 1 d .
F13 F 0.57060(13) 0.63409(8) 0.64252(9) 0.0388(3) Uani 1 1 d .
F14 F 0.73362(12) 0.54383(9) 0.60581(9) 0.0390(3) Uani 1 1 d .
F15 F 0.65232(19) 0.57462(10) 0.72658(9) 0.0541(5) Uani 1 1 d .
F16 F 0.23014(12) 0.39662(10) 0.62487(8) 0.0380(3) Uani 1 1 d .
F17 F 0.38717(13) 0.37180(10) 0.52428(8) 0.0415(4) Uani 1 1 d .
F18 F 0.30050(15) 0.49820(10) 0.55578(10) 0.0463(4) Uani 1 1 d .
F19 F 0.96546(15) 0.30880(15) 0.65621(10) 0.0635(6) Uani 1 1 d .
F20 F 1.06684(14) 0.21376(12) 0.70412(13) 0.0663(6) Uani 1 1 d .
F21 F 1.01367(17) 0.33439(13) 0.75522(10) 0.0623(5) Uani 1 1 d .
F22 F 0.67716(12) 0.17087(9) 1.02614(7) 0.0338(3) Uani 1 1 d .
F23 F 0.86394(13) 0.11374(11) 0.97246(8) 0.0426(4) Uani 1 1 d .
F24 F 0.71873(15) 0.06018(9) 0.95682(8) 0.0402(3) Uani 1 1 d .
C31 C 0.40019(17) 0.33122(12) 0.87760(11) 0.0171(4) Uani 1 1 d .
C32 C 0.27702(17) 0.34027(12) 0.88222(11) 0.0188(4) Uani 1 1 d .
H32 H 0.2573 0.3208 0.8399 0.023 Uiso 1 1 calc R
C33 C 0.18296(17) 0.37659(12) 0.94631(11) 0.0190(4) Uani 1 1 d .
C34 C 0.20733(18) 0.40809(12) 1.00823(11) 0.0200(4) Uani 1 1 d .
H34 H 0.1432 0.4329 1.0522 0.024 Uiso 1 1 calc R
C35 C 0.32852(18) 0.40243(12) 1.00428(11) 0.0189(4) Uani 1 1 d .
C36 C 0.42272(17) 0.36468(12) 0.94077(11) 0.0182(4) Uani 1 1 d .
H36 H 0.5045 0.3614 0.9401 0.022 Uiso 1 1 calc R
C37 C 0.05425(18) 0.38179(14) 0.94578(12) 0.0242(4) Uani 1 1 d .
C38 C 0.35513(19) 0.44108(14) 1.06913(12) 0.0242(4) Uani 1 1 d .
C39 C 0.47133(17) 0.20370(12) 0.77364(11) 0.0177(4) Uani 1 1 d .
C40 C 0.52688(17) 0.17126(12) 0.69799(11) 0.0184(4) Uani 1 1 d .
H40 H 0.5886 0.1972 0.6630 0.022 Uiso 1 1 calc R
C41 C 0.49447(18) 0.10201(12) 0.67237(11) 0.0203(4) Uani 1 1 d .
C42 C 0.40520(19) 0.06154(13) 0.72156(12) 0.0235(4) Uani 1 1 d .
H42 H 0.3804 0.0160 0.7035 0.028 Uiso 1 1 calc R
C43 C 0.3536(2) 0.09029(13) 0.79812(12) 0.0251(4) Uani 1 1 d .
C44 C 0.38677(19) 0.15922(12) 0.82351(12) 0.0216(4) Uani 1 1 d .
H44 H 0.3508 0.1767 0.8764 0.026 Uiso 1 1 calc R
C45 C 0.55302(19) 0.07464(13) 0.58881(12) 0.0231(4) Uani 1 1 d .
C46 C 0.2541(2) 0.04955(15) 0.85253(14) 0.0360(5) Uani 1 1 d .
C47 C 0.50127(17) 0.36136(12) 0.73273(10) 0.0171(4) Uani 1 1 d .
C48 C 0.56194(17) 0.42994(12) 0.72484(11) 0.0189(4) Uani 1 1 d .
H48 H 0.6109 0.4332 0.7571 0.023 Uiso 1 1 calc R
C49 C 0.55261(18) 0.49292(12) 0.67155(11) 0.0191(4) Uani 1 1 d .
C50 C 0.47900(18) 0.49270(12) 0.62473(11) 0.0206(4) Uani 1 1 d .
H50 H 0.4733 0.5354 0.5879 0.025 Uiso 1 1 calc R
C51 C 0.41422(17) 0.42763(12) 0.63387(11) 0.0192(4) Uani 1 1 d .
C52 C 0.42637(17) 0.36297(12) 0.68575(11) 0.0179(4) Uani 1 1 d .
H52 H 0.3824 0.3186 0.6893 0.021 Uiso 1 1 calc R
C53 C 0.6253(2) 0.56177(13) 0.66290(12) 0.0261(4) Uani 1 1 d .
C54 C 0.33292(19) 0.42404(14) 0.58554(12) 0.0248(4) Uani 1 1 d .
C55 C 0.63895(17) 0.26264(12) 0.81206(11) 0.0180(4) Uani 1 1 d .
C56 C 0.74952(18) 0.28110(12) 0.76180(11) 0.0204(4) Uani 1 1 d .
H56 H 0.7492 0.3131 0.7167 0.024 Uiso 1 1 calc R
C57 C 0.85995(18) 0.25366(13) 0.77653(12) 0.0230(4) Uani 1 1 d .
C58 C 0.86525(19) 0.20569(13) 0.84123(12) 0.0244(4) Uani 1 1 d .
H58 H 0.9403 0.1874 0.8513 0.029 Uiso 1 1 calc R
C59 C 0.75759(19) 0.18536(13) 0.89052(12) 0.0224(4) Uani 1 1 d .
C60 C 0.64739(18) 0.21298(12) 0.87597(11) 0.0199(4) Uani 1 1 d .
H60 H 0.5754 0.1975 0.9107 0.024 Uiso 1 1 calc R
C61 C 0.97566(19) 0.27828(15) 0.72352(14) 0.0288(5) Uani 1 1 d .
C62 C 0.7558(2) 0.13252(14) 0.96072(12) 0.0274(4) Uani 1 1 d .
B2 B 0.50552(19) 0.28964(13) 0.79895(12) 0.0162(4) Uani 1 1 d .

loop_
_atom_site_aniso_label
_atom_site_aniso_U_11
_atom_site_aniso_U_22
_atom_site_aniso_U_33
_atom_site_aniso_U_23
_atom_site_aniso_U_13
_atom_site_aniso_U_12
Ru1 0.01531(8) 0.01605(8) 0.01479(8) -0.00028(5) -0.00553(5) -0.00227(5)
S1 0.0208(2) 0.0227(3) 0.0247(2) -0.00273(19) -0.00563(19) 0.00174(19)
P1 0.0162(2) 0.0199(2) 0.0166(2) -0.00164(18) -0.00440(18) -0.00247(18)
O1 0.0321(8) 0.0265(8) 0.0437(9) 0.0089(7) -0.0193(7) -0.0098(7)
N1 0.0193(8) 0.0194(8) 0.0172(8) -0.0015(6) -0.0053(6) -0.0028(6)
N2 0.0254(9) 0.0191(8) 0.0192(8) -0.0031(6) -0.0065(7) -0.0010(7)
N3 0.0190(8) 0.0190(8) 0.0190(8) -0.0012(6) -0.0065(6) -0.0023(6)
N4 0.0231(8) 0.0190(8) 0.0231(8) -0.0018(6) -0.0087(7) -0.0039(6)
N5 0.0211(8) 0.0184(8) 0.0204(8) -0.0009(6) -0.0086(6) -0.0032(6)
N6 0.0255(9) 0.0214(9) 0.0208(8) -0.0020(6) -0.0109(7) -0.0044(7)
N7 0.0204(8) 0.0189(8) 0.0182(8) 0.0001(6) -0.0084(6) -0.0031(6)
C1 0.0223(9) 0.0131(9) 0.0180(9) 0.0018(7) -0.0049(7) -0.0029(7)
C2 0.0184(9) 0.0196(9) 0.0210(9) -0.0019(7) -0.0070(7) -0.0011(7)
C3 0.0200(9) 0.0219(10) 0.0287(10) -0.0028(8) -0.0082(8) -0.0029(8)
C4 0.0199(11) 0.0300(13) 0.080(2) 0.0090(12) -0.0168(12) -0.0072(9)
C5 0.0170(9) 0.0214(10) 0.0248(10) 0.0015(8) -0.0083(7) -0.0020(7)
C6 0.0208(9) 0.0240(10) 0.0225(10) -0.0015(8) -0.0055(8) -0.0011(8)
C7 0.0240(10) 0.0224(11) 0.0310(11) 0.0007(8) -0.0036(8) 0.0001(8)
C8 0.0258(11) 0.0294(12) 0.0328(12) 0.0079(9) -0.0091(9) 0.0019(9)
C9 0.0343(12) 0.0363(13) 0.0318(12) 0.0031(10) -0.0193(10) -0.0002(10)
C10 0.0305(11) 0.0250(11) 0.0320(11) -0.0013(9) -0.0179(9) -0.0007(9)
C11 0.0316(11) 0.0237(11) 0.0194(10) -0.0030(8) -0.0028(8) 0.0034(8)
C12 0.0253(10) 0.0316(12) 0.0226(10) 0.0005(9) 0.0003(8) 0.0009(9)
C13 0.0225(10) 0.0268(11) 0.0212(10) 0.0025(8) -0.0041(8) -0.0042(8)
C14 0.0264(10) 0.0166(10) 0.0357(12) -0.0002(8) -0.0116(9) -0.0035(8)
C15 0.0286(11) 0.0213(10) 0.0313(11) 0.0055(8) -0.0102(9) -0.0056(8)
C16 0.0216(9) 0.0245(10) 0.0218(10) 0.0039(8) -0.0069(8) -0.0040(8)
C17 0.0281(10) 0.0301(11) 0.0244(10) -0.0008(8) -0.0139(8) -0.0082(9)
C18 0.0257(10) 0.0329(12) 0.0259(10) 0.0026(9) -0.0145(8) -0.0060(9)
C19 0.0209(9) 0.0235(10) 0.0218(9) 0.0020(8) -0.0084(8) -0.0024(8)
C20 0.0248(10) 0.0251(10) 0.0209(10) 0.0015(8) -0.0091(8) -0.0051(8)
C21 0.0350(12) 0.0263(11) 0.0258(10) 0.0067(8) -0.0121(9) -0.0111(9)
C22 0.0437(13) 0.0192(10) 0.0353(12) 0.0042(9) -0.0212(10) -0.0076(9)
C23 0.0320(11) 0.0200(10) 0.0313(11) -0.0029(8) -0.0161(9) 0.0008(8)
C24 0.0215(9) 0.0212(10) 0.0209(9) -0.0021(7) -0.0100(8) -0.0019(7)
C25 0.0197(9) 0.0290(11) 0.0219(10) 0.0013(8) -0.0036(8) -0.0075(8)
C26 0.0256(11) 0.0396(13) 0.0325(12) 0.0036(10) -0.0105(9) -0.0153(9)
C27 0.0259(11) 0.0472(15) 0.0333(13) -0.0060(11) 0.0046(9) -0.0107(10)
C28 0.0235(10) 0.0293(11) 0.0175(9) -0.0055(8) -0.0062(8) -0.0035(8)
C29 0.0263(10) 0.0298(11) 0.0278(11) -0.0094(9) -0.0078(9) -0.0051(9)
C30 0.0309(11) 0.0371(13) 0.0220(10) -0.0001(9) -0.0125(9) -0.0045(9)
B1 0.0276(11) 0.0199(11) 0.0216(11) -0.0029(8) -0.0102(9) -0.0034(9)
F1 0.0257(6) 0.0407(8) 0.0347(7) 0.0039(6) -0.0169(6) 0.0024(6)
F2 0.0268(7) 0.0357(8) 0.0458(8) -0.0046(6) -0.0155(6) -0.0091(6)
F3 0.0184(6) 0.0575(9) 0.0276(7) -0.0084(6) -0.0033(5) -0.0035(6)
F4 0.0671(11) 0.1003(15) 0.0160(7) -0.0054(8) -0.0050(7) -0.0517(11)
F5 0.0333(8) 0.141(2) 0.0531(10) -0.0597(12) -0.0281(8) 0.0244(10)
F6 0.1376(19) 0.0361(9) 0.0662(12) 0.0002(8) -0.0654(13) -0.0306(11)
F7 0.0412(7) 0.0345(7) 0.0209(6) 0.0018(5) -0.0137(5) -0.0002(6)
F8 0.0577(9) 0.0308(7) 0.0263(7) -0.0096(6) -0.0072(6) -0.0181(7)
F9 0.0276(6) 0.0375(8) 0.0259(6) -0.0081(5) -0.0057(5) 0.0026(5)
F10 0.0694(11) 0.0299(8) 0.0534(10) 0.0026(7) 0.0032(8) -0.0234(8)
F11 0.1013(15) 0.0703(13) 0.0298(8) -0.0032(8) 0.0088(9) -0.0590(12)
F12 0.0361(9) 0.0778(14) 0.1074(17) 0.0372(13) -0.0130(10) -0.0242(9)
F13 0.0436(8) 0.0185(7) 0.0550(9) 0.0052(6) -0.0158(7) -0.0074(6)
F14 0.0286(7) 0.0377(8) 0.0496(9) -0.0029(7) -0.0055(6) -0.0146(6)
F15 0.1039(14) 0.0495(10) 0.0341(8) 0.0108(7) -0.0379(9) -0.0502(10)
F16 0.0261(7) 0.0592(10) 0.0354(7) 0.0127(7) -0.0166(6) -0.0154(6)
F17 0.0417(8) 0.0585(10) 0.0297(7) -0.0141(7) -0.0181(6) -0.0066(7)
F18 0.0604(10) 0.0392(8) 0.0588(10) 0.0196(7) -0.0463(9) -0.0127(7)
F19 0.0329(8) 0.1201(17) 0.0395(9) 0.0262(10) -0.0094(7) -0.0283(10)
F20 0.0248(8) 0.0513(11) 0.0975(15) 0.0012(10) 0.0112(8) 0.0019(7)
F21 0.0611(11) 0.0750(13) 0.0522(10) -0.0190(9) 0.0019(8) -0.0463(10)
F22 0.0374(7) 0.0406(8) 0.0196(6) -0.0050(5) -0.0106(5) 0.0069(6)
F23 0.0301(7) 0.0622(10) 0.0340(8) 0.0082(7) -0.0178(6) 0.0075(7)
F24 0.0637(10) 0.0274(7) 0.0330(7) 0.0056(6) -0.0223(7) -0.0051(7)
C31 0.0193(9) 0.0153(9) 0.0168(9) 0.0011(7) -0.0063(7) -0.0023(7)
C32 0.0201(9) 0.0199(9) 0.0172(9) 0.0008(7) -0.0078(7) -0.0022(7)
C33 0.0176(9) 0.0201(9) 0.0193(9) 0.0021(7) -0.0066(7) -0.0024(7)
C34 0.0207(9) 0.0215(10) 0.0152(9) -0.0006(7) -0.0038(7) -0.0006(7)
C35 0.0225(9) 0.0198(9) 0.0149(8) 0.0009(7) -0.0069(7) -0.0036(7)
C36 0.0193(9) 0.0183(9) 0.0175(9) 0.0007(7) -0.0068(7) -0.0034(7)
C37 0.0200(9) 0.0302(11) 0.0217(10) -0.0020(8) -0.0065(8) -0.0018(8)
C38 0.0237(10) 0.0298(11) 0.0186(9) -0.0041(8) -0.0052(8) -0.0046(8)
C39 0.0184(9) 0.0174(9) 0.0186(9) 0.0002(7) -0.0093(7) 0.0003(7)
C40 0.0187(9) 0.0178(9) 0.0186(9) 0.0005(7) -0.0065(7) -0.0018(7)
C41 0.0244(10) 0.0185(9) 0.0192(9) -0.0003(7) -0.0101(8) -0.0012(7)
C42 0.0290(10) 0.0191(10) 0.0251(10) 0.0005(8) -0.0111(8) -0.0067(8)
C43 0.0295(11) 0.0210(10) 0.0255(10) 0.0021(8) -0.0080(8) -0.0074(8)
C44 0.0280(10) 0.0184(9) 0.0180(9) -0.0003(7) -0.0072(8) -0.0028(8)
C45 0.0303(10) 0.0189(10) 0.0213(10) -0.0017(7) -0.0099(8) -0.0037(8)
C46 0.0457(14) 0.0273(12) 0.0328(12) 0.0015(9) -0.0045(10) -0.0154(10)
C47 0.0179(9) 0.0175(9) 0.0141(8) -0.0034(7) -0.0042(7) 0.0008(7)
C48 0.0196(9) 0.0201(9) 0.0167(9) -0.0036(7) -0.0056(7) -0.0018(7)
C49 0.0213(9) 0.0176(9) 0.0174(9) -0.0034(7) -0.0045(7) -0.0029(7)
C50 0.0252(10) 0.0188(9) 0.0170(9) 0.0013(7) -0.0062(7) -0.0027(7)
C51 0.0199(9) 0.0226(10) 0.0138(8) -0.0018(7) -0.0052(7) 0.0001(7)
C52 0.0191(9) 0.0181(9) 0.0151(8) -0.0026(7) -0.0040(7) -0.0017(7)
C53 0.0381(12) 0.0211(10) 0.0226(10) 0.0017(8) -0.0125(9) -0.0093(9)
C54 0.0273(10) 0.0284(11) 0.0215(10) 0.0044(8) -0.0114(8) -0.0060(8)
C55 0.0206(9) 0.0167(9) 0.0167(9) -0.0050(7) -0.0069(7) -0.0001(7)
C56 0.0220(9) 0.0191(9) 0.0200(9) -0.0029(7) -0.0071(7) -0.0018(7)
C57 0.0201(9) 0.0241(10) 0.0239(10) -0.0058(8) -0.0059(8) -0.0020(8)
C58 0.0217(10) 0.0257(11) 0.0270(10) -0.0061(8) -0.0118(8) 0.0020(8)
C59 0.0253(10) 0.0216(10) 0.0205(9) -0.0037(8) -0.0106(8) 0.0023(8)
C60 0.0202(9) 0.0205(10) 0.0180(9) -0.0038(7) -0.0061(7) 0.0001(7)
C61 0.0218(10) 0.0311(12) 0.0337(12) -0.0034(9) -0.0093(9) -0.0033(8)
C62 0.0292(11) 0.0293(11) 0.0226(10) -0.0020(8) -0.0120(8) 0.0052(9)
B2 0.0174(9) 0.0165(10) 0.0151(9) -0.0002(7) -0.0061(7) -0.0021(7)

loop_
_atom_type_symbol
_atom_type_description
_atom_type_scat_dispersion_real
_atom_type_scat_dispersion_imag
_atom_type_scat_source
C C 0.0033 0.0016 'International Tables Vol C Tables 4.2.6.8 and 6.1.1.4'
H H 0.0000 0.0000 'International Tables Vol C Tables 4.2.6.8 and 6.1.1.4'
B B 0.0013 0.0007 'International Tables Vol C Tables 4.2.6.8 and 6.1.1.4'
N N 0.0061 0.0033 'International Tables Vol C Tables 4.2.6.8 and 6.1.1.4'
O O 0.0106 0.0060 'International Tables Vol C Tables 4.2.6.8 and 6.1.1.4'
F F 0.0171 0.0103 'International Tables Vol C Tables 4.2.6.8 and 6.1.1.4'
P P 0.1023 0.0942 'International Tables Vol C Tables 4.2.6.8 and 6.1.1.4'
S S 0.1246 0.1234 'International Tables Vol C Tables 4.2.6.8 and 6.1.1.4'
Ru Ru -1.2594 0.8363 'International Tables Vol C Tables 4.2.6.8 and 6.1.1.4'

loop_
_geom_angle_atom_site_label_1
_geom_angle_atom_site_label_2
_geom_angle_atom_site_label_3
_geom_angle
C1 Ru1 N3 93.73(8)
C1 Ru1 N7 95.67(8)
N3 Ru1 N7 170.55(6)
C1 Ru1 N1 86.11(8)
N3 Ru1 N1 84.81(7)
N7 Ru1 N1 96.77(7)
C1 Ru1 N5 169.51(7)
N3 Ru1 N5 85.82(7)
N7 Ru1 N5 85.11(7)
N1 Ru1 N5 83.41(6)
C1 Ru1 P1 92.66(6)
N3 Ru1 P1 94.69(6)
N7 Ru1 P1 83.93(6)
N1 Ru1 P1 178.64(5)
N5 Ru1 P1 97.82(5)
C24 S1 P1 97.56(8)
C28 P1 C25 104.19(10)
C28 P1 S1 102.07(8)
C25 P1 S1 103.04(8)
C28 P1 Ru1 121.48(7)
C25 P1 Ru1 119.62(7)
S1 P1 Ru1 103.46(4)
C13 N1 N2 106.60(16)
C13 N1 Ru1 132.22(14)
N2 N1 Ru1 119.12(12)
C11 N2 N1 109.39(17)
C11 N2 B1 129.59(18)
N1 N2 B1 120.10(16)
C16 N3 N4 106.43(16)
C16 N3 Ru1 133.09(14)
N4 N3 Ru1 120.38(13)
C14 N4 N3 109.18(17)
C14 N4 B1 129.77(18)
N3 N4 B1 120.81(16)
C19 N5 N6 105.93(16)
C19 N5 Ru1 136.17(14)
N6 N5 Ru1 117.52(12)
C17 N6 N5 109.78(17)
C17 N6 B1 128.92(18)
N5 N6 B1 121.10(16)
C20 N7 C24 116.79(18)
C20 N7 Ru1 120.03(14)
C24 N7 Ru1 123.16(14)
C2 C1 Ru1 169.94(17)
C1 C2 C3 117.61(18)
C1 C2 C5 118.59(18)
C3 C2 C5 123.75(17)
O1 C3 C2 121.46(18)
O1 C3 C4 121.6(2)
C2 C3 C4 116.97(19)
C3 C4 H4A 109.5
C3 C4 H4B 109.5
H4A C4 H4B 109.5
C3 C4 H4C 109.5
H4A C4 H4C 109.5
H4B C4 H4C 109.5
C6 C5 C10 119.11(19)
C6 C5 C2 120.80(18)
C10 C5 C2 120.03(18)
C5 C6 C7 120.3(2)
C5 C6 H6 119.8
C7 C6 H6 119.8
C8 C7 C6 120.0(2)
C8 C7 H7 120.0
C6 C7 H7 120.0
C9 C8 C7 120.0(2)
C9 C8 H8 120.0
C7 C8 H8 120.0
C8 C9 C10 120.3(2)
C8 C9 H9 119.9
C10 C9 H9 119.9
C9 C10 C5 120.2(2)
C9 C10 H10 119.9
C5 C10 H10 119.9
N2 C11 C12 108.71(19)
N2 C11 H11 125.6
C12 C11 H11 125.6
C11 C12 C13 104.95(19)
C11 C12 H12 127.5
C13 C12 H12 127.5
N1 C13 C12 110.4(2)
N1 C13 H13 124.8
C12 C13 H13 124.8
N4 C14 C15 109.19(19)
N4 C14 H14 125.4
C15 C14 H14 125.4
C14 C15 C16 104.77(19)
C14 C15 H15 127.6
C16 C15 H15 127.6
N3 C16 C15 110.43(19)
N3 C16 H16 124.8
C15 C16 H16 124.8
N6 C17 C18 108.91(18)
N6 C17 H17 125.5
C18 C17 H17 125.5
C17 C18 C19 104.51(18)
C17 C18 H18 127.7
C19 C18 H18 127.7
N5 C19 C18 110.86(19)
N5 C19 H19 124.6
C18 C19 H19 124.6
N7 C20 C21 123.7(2)
N7 C20 H20 118.2
C21 C20 H20 118.2
C20 C21 C22 119.0(2)
C20 C21 H21 120.5
C22 C21 H21 120.5
C23 C22 C21 118.7(2)
C23 C22 H22 120.6
C21 C22 H22 120.6
C22 C23 C24 119.5(2)
C22 C23 H23 120.3
C24 C23 H23 120.3
N7 C24 C23 122.32(19)
N7 C24 S1 121.53(15)
C23 C24 S1 116.14(16)
C26 C25 C27 110.83(18)
C26 C25 P1 111.72(15)
C27 C25 P1 113.66(16)
C26 C25 H25 106.7
C27 C25 H25 106.7
P1 C25 H25 106.7
C25 C26 H26A 109.5
C25 C26 H26B 109.5
H26A C26 H26B 109.5
C25 C26 H26C 109.5
H26A C26 H26C 109.5
H26B C26 H26C 109.5
C25 C27 H27A 109.5
C25 C27 H27B 109.5
H27A C27 H27B 109.5
C25 C27 H27C 109.5
H27A C27 H27C 109.5
H27B C27 H27C 109.5
C30 C28 C29 112.55(18)
C30 C28 P1 111.18(15)
C29 C28 P1 112.71(15)
C30 C28 H28 106.6
C29 C28 H28 106.6
P1 C28 H28 106.6
C28 C29 H29A 109.5
C28 C29 H29B 109.5
H29A C29 H29B 109.5
C28 C29 H29C 109.5
H29A C29 H29C 109.5
H29B C29 H29C 109.5
C28 C30 H30A 109.5
C28 C30 H30B 109.5
H30A C30 H30B 109.5
C28 C30 H30C 109.5
H30A C30 H30C 109.5
H30B C30 H30C 109.5
N6 B1 N2 108.22(17)
N6 B1 N4 109.37(17)
N2 B1 N4 106.78(16)
N6 B1 H1 110.8
N2 B1 H1 110.8
N4 B1 H1 110.8
C32 C31 C36 115.59(17)
C32 C31 B2 119.32(16)
C36 C31 B2 124.95(16)
C33 C32 C31 122.52(18)
C33 C32 H32 118.7
C31 C32 H32 118.7
C34 C33 C32 120.80(18)
C34 C33 C37 121.07(18)
C32 C33 C37 118.13(17)
C33 C34 C35 118.02(18)
C33 C34 H34 121.0
C35 C34 H34 121.0
C34 C35 C36 121.21(18)
C34 C35 C38 118.02(18)
C36 C35 C38 120.73(17)
C35 C36 C31 121.81(18)
C35 C36 H36 119.1
C31 C36 H36 119.1
F2 C37 F3 106.91(17)
F2 C37 F1 106.33(17)
F3 C37 F1 106.52(17)
F2 C37 C33 112.29(17)
F3 C37 C33 112.60(17)
F1 C37 C33 111.77(17)
F5 C38 F4 106.8(2)
F5 C38 F6 105.9(2)
F4 C38 F6 105.4(2)
F5 C38 C35 113.67(18)
F4 C38 C35 112.39(17)
F6 C38 C35 112.09(18)
C40 C39 C44 115.85(18)
C40 C39 B2 120.05(17)
C44 C39 B2 124.09(17)
C41 C40 C39 122.00(18)
C41 C40 H40 119.0
C39 C40 H40 119.0
C42 C41 C40 121.21(18)
C42 C41 C45 120.22(18)
C40 C41 C45 118.49(18)
C43 C42 C41 117.49(19)
C43 C42 H42 121.3
C41 C42 H42 121.3
C42 C43 C44 121.02(19)
C42 C43 C46 119.00(19)
C44 C43 C46 119.8(2)
C43 C44 C39 122.25(19)
C43 C44 H44 118.9
C39 C44 H44 118.9
F8 C45 F7 107.52(17)
F8 C45 F9 106.37(17)
F7 C45 F9 105.19(17)
F8 C45 C41 112.99(17)
F7 C45 C41 112.37(17)
F9 C45 C41 111.89(17)
F11 C46 F10 107.2(2)
F11 C46 F12 106.0(2)
F10 C46 F12 105.1(2)
F11 C46 C43 112.9(2)
F10 C46 C43 113.4(2)
F12 C46 C43 111.7(2)
C52 C47 C48 115.42(17)
C52 C47 B2 121.74(17)
C48 C47 B2 122.51(16)
C49 C48 C47 122.28(18)
C49 C48 H48 118.9
C47 C48 H48 118.9
C48 C49 C50 121.29(18)
C48 C49 C53 119.58(18)
C50 C49 C53 119.12(18)
C51 C50 C49 117.43(18)
C51 C50 H50 121.3
C49 C50 H50 121.3
C50 C51 C52 121.30(18)
C50 C51 C54 120.04(18)
C52 C51 C54 118.63(18)
C51 C52 C47 122.19(18)
C51 C52 H52 118.9
C47 C52 H52 118.9
F15 C53 F13 108.38(19)
F15 C53 F14 105.53(19)
F13 C53 F14 104.87(17)
F15 C53 C49 112.94(18)
F13 C53 C49 113.05(18)
F14 C53 C49 111.49(17)
F16 C54 F18 107.06(18)
F16 C54 F17 105.62(18)
F18 C54 F17 105.69(17)
F16 C54 C51 113.06(17)
F18 C54 C51 112.99(18)
F17 C54 C51 111.84(17)
C60 C55 C56 115.75(18)
C60 C55 B2 118.58(17)
C56 C55 B2 125.57(17)
C57 C56 C55 121.75(19)
C57 C56 H56 119.1
C55 C56 H56 119.1
C58 C57 C56 121.21(19)
C58 C57 C61 118.52(19)
C56 C57 C61 120.23(19)
C59 C58 C57 117.87(19)
C59 C58 H58 121.1
C57 C58 H58 121.1
C58 C59 C60 120.91(19)
C58 C59 C62 121.21(19)
C60 C59 C62 117.88(19)
C59 C60 C55 122.48(19)
C59 C60 H60 118.8
C55 C60 H60 118.8
F21 C61 F20 106.1(2)
F21 C61 F19 107.1(2)
F20 C61 F19 104.9(2)
F21 C61 C57 112.75(19)
F20 C61 C57 112.2(2)
F19 C61 C57 113.18(18)
F23 C62 F24 107.11(18)
F23 C62 F22 106.65(17)
F24 C62 F22 105.24(19)
F23 C62 C59 113.38(19)
F24 C62 C59 112.39(17)
F22 C62 C59 111.55(17)
C31 B2 C55 112.24(15)
C31 B2 C47 103.76(15)
C55 B2 C47 114.20(16)
C31 B2 C39 110.40(15)
C55 B2 C39 106.29(15)
C47 B2 C39 110.01(15)

loop_
_geom_bond_atom_site_label_1
_geom_bond_atom_site_label_2
_geom_bond_distance
Ru1 C1 1.805(2)
Ru1 N3 2.0815(17)
Ru1 N7 2.1325(17)
Ru1 N1 2.1669(18)
Ru1 N5 2.2052(17)
Ru1 P1 2.2917(11)
S1 C24 1.767(2)
S1 P1 2.1149(10)
P1 C28 1.844(2)
P1 C25 1.848(2)
O1 C3 1.219(3)
N1 C13 1.340(3)
N1 N2 1.364(2)
N2 C11 1.346(3)
N2 B1 1.541(3)
N3 C16 1.346(3)
N3 N4 1.365(2)
N4 C14 1.344(3)
N4 B1 1.542(3)
N5 C19 1.338(3)
N5 N6 1.367(2)
N6 C17 1.344(3)
N6 B1 1.533(3)
N7 C20 1.355(3)
N7 C24 1.359(3)
C1 C2 1.329(3)
C2 C3 1.489(3)
C2 C5 1.496(3)
C3 C4 1.498(3)
C4 H4A 0.9800
C4 H4B 0.9800
C4 H4C 0.9800
C5 C6 1.391(3)
C5 C10 1.398(3)
C6 C7 1.394(3)
C6 H6 0.9500
C7 C8 1.385(3)
C7 H7 0.9500
C8 C9 1.382(3)
C8 H8 0.9500
C9 C10 1.390(3)
C9 H9 0.9500
C10 H10 0.9500
C11 C12 1.377(3)
C11 H11 0.9500
C12 C13 1.390(3)
C12 H12 0.9500
C13 H13 0.9500
C14 C15 1.374(3)
C14 H14 0.9500
C15 C16 1.387(3)
C15 H15 0.9500
C16 H16 0.9500
C17 C18 1.373(3)
C17 H17 0.9500
C18 C19 1.396(3)
C18 H18 0.9500
C19 H19 0.9500
C20 C21 1.377(3)
C20 H20 0.9500
C21 C22 1.385(3)
C21 H21 0.9500
C22 C23 1.381(3)
C22 H22 0.9500
C23 C24 1.395(3)
C23 H23 0.9500
C25 C26 1.525(3)
C25 C27 1.533(3)
C25 H25 1.0000
C26 H26A 0.9800
C26 H26B 0.9800
C26 H26C 0.9800
C27 H27A 0.9800
C27 H27B 0.9800
C27 H27C 0.9800
C28 C30 1.530(3)
C28 C29 1.532(3)
C28 H28 1.0000
C29 H29A 0.9800
C29 H29B 0.9800
C29 H29C 0.9800
C30 H30A 0.9800
C30 H30B 0.9800
C30 H30C 0.9800
B1 H1 1.0000
F1 C37 1.347(2)
F2 C37 1.337(3)
F3 C37 1.342(2)
F4 C38 1.320(3)
F5 C38 1.311(3)
F6 C38 1.322(3)
F7 C45 1.344(2)
F8 C45 1.331(2)
F9 C45 1.351(2)
F10 C46 1.319(3)
F11 C46 1.320(3)
F12 C46 1.339(3)
F13 C53 1.331(3)
F14 C53 1.354(3)
F15 C53 1.324(2)
F16 C54 1.338(3)
F17 C54 1.341(3)
F18 C54 1.341(3)
F19 C61 1.329(3)
F20 C61 1.327(3)
F21 C61 1.312(3)
F22 C62 1.345(3)
F23 C62 1.335(2)
F24 C62 1.340(3)
C31 C32 1.405(3)
C31 C36 1.406(3)
C31 B2 1.639(3)
C32 C33 1.389(3)
C32 H32 0.9500
C33 C34 1.383(3)
C33 C37 1.504(3)
C34 C35 1.391(3)
C34 H34 0.9500
C35 C36 1.392(3)
C35 C38 1.498(3)
C36 H36 0.9500
C39 C40 1.398(3)
C39 C44 1.401(3)
C39 B2 1.645(3)
C40 C41 1.395(3)
C40 H40 0.9500
C41 C42 1.392(3)
C41 C45 1.500(3)
C42 C43 1.390(3)
C42 H42 0.9500
C43 C44 1.393(3)
C43 C46 1.508(3)
C44 H44 0.9500
C47 C52 1.402(3)
C47 C48 1.409(3)
C47 B2 1.642(3)
C48 C49 1.390(3)
C48 H48 0.9500
C49 C50 1.392(3)
C49 C53 1.503(3)
C50 C51 1.388(3)
C50 H50 0.9500
C51 C52 1.398(3)
C51 C54 1.497(3)
C52 H52 0.9500
C55 C60 1.401(3)
C55 C56 1.406(3)
C55 B2 1.640(3)
C56 C57 1.399(3)
C56 H56 0.9500
C57 C58 1.391(3)
C57 C61 1.507(3)
C58 C59 1.386(3)
C58 H58 0.9500
C59 C60 1.395(3)
C59 C62 1.500(3)
C60 H60 0.9500

loop_
_geom_torsion_atom_site_label_1
_geom_torsion_atom_site_label_2
_geom_torsion_atom_site_label_3
_geom_torsion_atom_site_label_4
_geom_torsion
C24 S1 P1 C28 97.01(10)
C24 S1 P1 C25 -155.11(9)
C24 S1 P1 Ru1 -29.87(7)
C1 Ru1 P1 C28 8.65(10)
N3 Ru1 P1 C28 102.62(10)
N7 Ru1 P1 C28 -86.77(10)
N5 Ru1 P1 C28 -170.97(9)
C1 Ru1 P1 C25 -124.10(10)
N3 Ru1 P1 C25 -30.13(9)
N7 Ru1 P1 C25 140.48(9)
N5 Ru1 P1 C25 56.29(9)
C1 Ru1 P1 S1 122.14(7)
N3 Ru1 P1 S1 -143.89(5)
N7 Ru1 P1 S1 26.72(5)
N5 Ru1 P1 S1 -57.48(5)
C1 Ru1 N1 C13 -26.77(19)
N3 Ru1 N1 C13 -120.88(19)
N7 Ru1 N1 C13 68.48(19)
N5 Ru1 N1 C13 152.74(19)
C1 Ru1 N1 N2 134.50(15)
N3 Ru1 N1 N2 40.39(14)
N7 Ru1 N1 N2 -130.25(14)
N5 Ru1 N1 N2 -45.99(14)
C13 N1 N2 C11 -0.2(2)
Ru1 N1 N2 C11 -165.84(13)
C13 N1 N2 B1 169.82(18)
Ru1 N1 N2 B1 4.2(2)
C1 Ru1 N3 C16 46.99(19)
N1 Ru1 N3 C16 132.73(19)
N5 Ru1 N3 C16 -143.52(19)
P1 Ru1 N3 C16 -46.00(18)
C1 Ru1 N3 N4 -128.86(15)
N1 Ru1 N3 N4 -43.12(14)
N5 Ru1 N3 N4 40.63(14)
P1 Ru1 N3 N4 138.15(13)
C16 N3 N4 C14 -0.5(2)
Ru1 N3 N4 C14 176.32(13)
C16 N3 N4 B1 -175.33(17)
Ru1 N3 N4 B1 1.5(2)
C1 Ru1 N5 C19 -126.2(4)
N3 Ru1 N5 C19 145.9(2)
N7 Ru1 N5 C19 -31.4(2)
N1 Ru1 N5 C19 -128.9(2)
P1 Ru1 N5 C19 51.7(2)
C1 Ru1 N5 N6 45.6(5)
N3 Ru1 N5 N6 -42.37(14)
N7 Ru1 N5 N6 140.29(14)
N1 Ru1 N5 N6 42.87(14)
P1 Ru1 N5 N6 -136.54(13)
C19 N5 N6 C17 0.2(2)
Ru1 N5 N6 C17 -173.88(13)
C19 N5 N6 B1 175.57(18)
Ru1 N5 N6 B1 1.5(2)
C1 Ru1 N7 C20 68.58(15)
N1 Ru1 N7 C20 -18.16(15)
N5 Ru1 N7 C20 -100.91(15)
P1 Ru1 N7 C20 160.67(14)
C1 Ru1 N7 C24 -113.00(15)
N1 Ru1 N7 C24 160.26(15)
N5 Ru1 N7 C24 77.50(15)
P1 Ru1 N7 C24 -20.91(14)
N3 Ru1 C1 C2 78.4(9)
N7 Ru1 C1 C2 -102.6(9)
N1 Ru1 C1 C2 -6.1(9)
N5 Ru1 C1 C2 -8.8(12)
P1 Ru1 C1 C2 173.3(9)
Ru1 C1 C2 C3 78.4(10)
Ru1 C1 C2 C5 -98.9(9)
C1 C2 C3 O1 12.2(3)
C5 C2 C3 O1 -170.6(2)
C1 C2 C3 C4 -166.7(2)
C5 C2 C3 C4 10.5(3)
C1 C2 C5 C6 55.3(3)
C3 C2 C5 C6 -121.9(2)
C1 C2 C5 C10 -122.2(2)
C3 C2 C5 C10 60.6(3)
C10 C5 C6 C7 0.5(3)
C2 C5 C6 C7 -176.99(18)
C5 C6 C7 C8 -1.7(3)
C6 C7 C8 C9 1.6(3)
C7 C8 C9 C10 -0.3(4)
C8 C9 C10 C5 -0.9(4)
C6 C5 C10 C9 0.7(3)
C2 C5 C10 C9 178.3(2)
N1 N2 C11 C12 -0.2(2)
B1 N2 C11 C12 -168.9(2)
N2 C11 C12 C13 0.4(2)
N2 N1 C13 C12 0.5(2)
Ru1 N1 C13 C12 163.47(15)
C11 C12 C13 N1 -0.6(2)
N3 N4 C14 C15 0.3(2)
B1 N4 C14 C15 174.5(2)
N4 C14 C15 C16 0.0(2)
N4 N3 C16 C15 0.5(2)
Ru1 N3 C16 C15 -175.73(14)
C14 C15 C16 N3 -0.4(2)
N5 N6 C17 C18 0.1(2)
B1 N6 C17 C18 -174.8(2)
N6 C17 C18 C19 -0.4(2)
N6 N5 C19 C18 -0.4(2)
Ru1 N5 C19 C18 171.95(15)
C17 C18 C19 N5 0.5(2)
C24 N7 C20 C21 -1.5(3)
Ru1 N7 C20 C21 176.99(16)
N7 C20 C21 C22 -0.3(3)
C20 C21 C22 C23 2.1(3)
C21 C22 C23 C24 -2.0(3)
C20 N7 C24 C23 1.6(3)
Ru1 N7 C24 C23 -176.89(15)
C20 N7 C24 S1 -179.44(14)
Ru1 N7 C24 S1 2.1(2)
C22 C23 C24 N7 0.2(3)
C22 C23 C24 S1 -178.87(16)
P1 S1 C24 N7 19.87(16)
P1 S1 C24 C23 -161.08(15)
C28 P1 C25 C26 173.97(16)
S1 P1 C25 C26 67.71(17)
Ru1 P1 C25 C26 -46.28(18)
C28 P1 C25 C27 47.63(19)
S1 P1 C25 C27 -58.63(17)
Ru1 P1 C25 C27 -172.61(14)
C25 P1 C28 C30 62.96(17)
S1 P1 C28 C30 169.94(13)
Ru1 P1 C28 C30 -75.85(16)
C25 P1 C28 C29 -169.59(15)
S1 P1 C28 C29 -62.61(16)
Ru1 P1 C28 C29 51.60(18)
C17 N6 B1 N2 113.7(2)
N5 N6 B1 N2 -60.7(2)
C17 N6 B1 N4 -130.3(2)
N5 N6 B1 N4 55.3(2)
C11 N2 B1 N6 -134.8(2)
N1 N2 B1 N6 57.5(2)
C11 N2 B1 N4 107.6(2)
N1 N2 B1 N4 -60.2(2)
C14 N4 B1 N6 127.6(2)
N3 N4 B1 N6 -58.8(2)
C14 N4 B1 N2 -115.5(2)
N3 N4 B1 N2 58.1(2)
C36 C31 C32 C33 -2.7(3)
B2 C31 C32 C33 -178.57(17)
C31 C32 C33 C34 2.0(3)
C31 C32 C33 C37 -178.95(18)
C32 C33 C34 C35 0.1(3)
C37 C33 C34 C35 -178.94(18)
C33 C34 C35 C36 -1.3(3)
C33 C34 C35 C38 176.42(18)
C34 C35 C36 C31 0.5(3)
C38 C35 C36 C31 -177.17(18)
C32 C31 C36 C35 1.4(3)
B2 C31 C36 C35 177.07(18)
C34 C33 C37 F2 -130.7(2)
C32 C33 C37 F2 50.2(3)
C34 C33 C37 F3 -10.0(3)
C32 C33 C37 F3 170.93(18)
C34 C33 C37 F1 109.9(2)
C32 C33 C37 F1 -69.2(2)
C34 C35 C38 F5 162.1(2)
C36 C35 C38 F5 -20.1(3)
C34 C35 C38 F4 40.7(3)
C36 C35 C38 F4 -141.6(2)
C34 C35 C38 F6 -77.9(3)
C36 C35 C38 F6 99.9(2)
C44 C39 C40 C41 3.9(3)
B2 C39 C40 C41 -175.40(17)
C39 C40 C41 C42 -0.4(3)
C39 C40 C41 C45 176.16(18)
C40 C41 C42 C43 -2.9(3)
C45 C41 C42 C43 -179.42(19)
C41 C42 C43 C44 2.6(3)
C41 C42 C43 C46 178.3(2)
C42 C43 C44 C39 1.1(3)
C46 C43 C44 C39 -174.6(2)
C40 C39 C44 C43 -4.2(3)
B2 C39 C44 C43 175.04(18)
C42 C41 C45 F8 -10.3(3)
C40 C41 C45 F8 173.08(18)
C42 C41 C45 F7 111.6(2)
C40 C41 C45 F7 -65.0(2)
C42 C41 C45 F9 -130.4(2)
C40 C41 C45 F9 53.1(2)
C42 C43 C46 F11 163.7(2)
C44 C43 C46 F11 -20.5(3)
C42 C43 C46 F10 41.6(3)
C44 C43 C46 F10 -142.7(2)
C42 C43 C46 F12 -76.9(3)
C44 C43 C46 F12 98.8(3)
C52 C47 C48 C49 -2.8(3)
B2 C47 C48 C49 -176.38(17)
C47 C48 C49 C50 2.1(3)
C47 C48 C49 C53 -176.53(18)
C48 C49 C50 C51 0.7(3)
C53 C49 C50 C51 179.36(18)
C49 C50 C51 C52 -2.6(3)
C49 C50 C51 C54 179.69(18)
C50 C51 C52 C47 1.9(3)
C54 C51 C52 C47 179.59(18)
C48 C47 C52 C51 0.9(3)
B2 C47 C52 C51 174.46(17)
C48 C49 C53 F15 -25.9(3)
C50 C49 C53 F15 155.4(2)
C48 C49 C53 F13 -149.39(18)
C50 C49 C53 F13 31.9(3)
C48 C49 C53 F14 92.8(2)
C50 C49 C53 F14 -85.9(2)
C50 C51 C54 F16 -142.25(19)
C52 C51 C54 F16 40.0(3)
C50 C51 C54 F18 -20.5(3)
C52 C51 C54 F18 161.80(18)
C50 C51 C54 F17 98.7(2)
C52 C51 C54 F17 -79.1(2)
C60 C55 C56 C57 -2.0(3)
B2 C55 C56 C57 -178.30(18)
C55 C56 C57 C58 1.0(3)
C55 C56 C57 C61 -176.94(18)
C56 C57 C58 C59 0.4(3)
C61 C57 C58 C59 178.37(19)
C57 C58 C59 C60 -0.7(3)
C57 C58 C59 C62 178.84(19)
C58 C59 C60 C55 -0.5(3)
C62 C59 C60 C55 179.97(18)
C56 C55 C60 C59 1.8(3)
B2 C55 C60 C59 178.36(17)
C58 C57 C61 F21 -71.2(3)
C56 C57 C61 F21 106.8(2)
C58 C57 C61 F20 48.6(3)
C56 C57 C61 F20 -133.4(2)
C58 C57 C61 F19 167.1(2)
C56 C57 C61 F19 -14.9(3)
C58 C59 C62 F23 4.5(3)
C60 C59 C62 F23 -175.93(18)
C58 C59 C62 F24 -117.1(2)
C60 C59 C62 F24 62.4(2)
C58 C59 C62 F22 125.0(2)
C60 C59 C62 F22 -55.5(3)
C32 C31 B2 C55 -165.65(17)
C36 C31 B2 C55 18.9(3)
C32 C31 B2 C47 70.6(2)
C36 C31 B2 C47 -104.9(2)
C32 C31 B2 C39 -47.3(2)
C36 C31 B2 C39 137.26(18)
C60 C55 B2 C31 51.4(2)
C56 C55 B2 C31 -132.37(19)
C60 C55 B2 C47 169.18(16)
C56 C55 B2 C47 -14.6(3)
C60 C55 B2 C39 -69.3(2)
C56 C55 B2 C39 106.8(2)
C52 C47 B2 C31 -90.5(2)
C48 C47 B2 C31 82.6(2)
C52 C47 B2 C55 146.98(17)
C48 C47 B2 C55 -39.9(2)
C52 C47 B2 C39 27.6(2)
C48 C47 B2 C39 -159.30(17)
C40 C39 B2 C31 161.40(16)
C44 C39 B2 C31 -17.8(2)
C40 C39 B2 C55 -76.6(2)
C44 C39 B2 C55 104.1(2)
C40 C39 B2 C47 47.5(2)
C44 C39 B2 C47 -131.76(19)
